data_4342121
loop_
_publ_author_name
'Santoro, Amedeo'
'Kershaw Cook, Laurence J.'
'Kulmaczewski, Rafal'
'Barrett, Simon A.'
'Cespedes, Oscar'
'Halcrow, Malcolm A.'

_publ_section_title
;
 Iron(II) Complexes of Tridentate Indazolylpyridine Ligands: Enhanced
 Spin-Crossover Hysteresis and Ligand-Based Fluorescence.
;
_journal_issue 2
_journal_name_full 'Inorganic chemistry'
_journal_page_first 682
_journal_page_last 693
_journal_paper_doi 10.1021/ic502726q
_journal_volume 54
_journal_year 2015
_chemical_formula_moiety 'C38 H26 Fe N10, 2[B F4], 2[C H3 N O2]'
_chemical_formula_sum 'C40 H32 B2 F8 Fe N12 O4'
_chemical_formula_weight 974.25
_chemical_name_systematic
; 
Bis-[2,6-di(indazol-2-yl)pyridine]iron(II) ditetrafluoroborate 
dinitromethane solvate
;
_space_group_IT_number 14
_symmetry_cell_setting monoclinic
_symmetry_space_group_name_Hall '-P 2yn'
_symmetry_space_group_name_H-M 'P 1 21/n 1'
_atom_sites_solution_hydrogens geom
_atom_sites_solution_primary direct
_atom_sites_solution_secondary difmap
_audit_creation_method SHELXL-97
_cell_angle_alpha 90.00
_cell_angle_beta 90.784(3)
_cell_angle_gamma 90.00
_cell_formula_units_Z 4
_cell_length_a 14.1074(5)
_cell_length_b 20.3712(7)
_cell_length_c 14.1541(4)
_cell_measurement_reflns_used 3592
_cell_measurement_temperature 200(2)
_cell_measurement_theta_max 24.76
_cell_measurement_theta_min 3.35
_cell_volume 4067.3(2)
_computing_cell_refinement 'CrysAlisPro, Agilent Technologies'
_computing_data_collection 'CrysAlisPro, Agilent Technologies'
_computing_data_reduction 'CrysAlisPro, Agilent Technologies'
_computing_molecular_graphics 'XSEED (Barbour, 2001)'
_computing_publication_material 'local program'
_computing_structure_refinement 'SHELXL-97 (Sheldrick, 1997)'
_computing_structure_solution 'SHELXS-97 (Sheldrick, 1990)'
_diffrn_ambient_temperature 200(2)
_diffrn_detector_area_resol_mean 5.3095
_diffrn_measured_fraction_theta_full 0.989
_diffrn_measured_fraction_theta_max 0.989
_diffrn_measurement_device_type 'SuperNova, Dual, Cu at zero, Atlas'
_diffrn_measurement_method '\w scans'
_diffrn_radiation_monochromator mirror
_diffrn_radiation_source 'SuperNova (Mo) X-ray Source'
_diffrn_radiation_type MoK\a
_diffrn_radiation_wavelength 0.71073
_diffrn_reflns_av_R_equivalents 0.0236
_diffrn_reflns_av_sigmaI/netI 0.0392
_diffrn_reflns_limit_h_max 13
_diffrn_reflns_limit_h_min -14
_diffrn_reflns_limit_k_max 20
_diffrn_reflns_limit_k_min -17
_diffrn_reflns_limit_l_max 12
_diffrn_reflns_limit_l_min -14
_diffrn_reflns_number 8955
_diffrn_reflns_theta_full 21.26
_diffrn_reflns_theta_max 21.26
_diffrn_reflns_theta_min 3.05
_diffrn_standards_decay_% 0
_diffrn_standards_interval_count 0
_diffrn_standards_interval_time 0
_diffrn_standards_number 0
_exptl_absorpt_coefficient_mu 0.468
_exptl_absorpt_correction_T_max 1.000
_exptl_absorpt_correction_T_min 0.898
_exptl_absorpt_correction_type multi-scan
_exptl_absorpt_process_details
; 
CrysAlisPro, Agilent Technologies,
Version 1.171.36.24 (release 03-12-2012 CrysAlis171 .NET)
Empirical absorption correction using spherical harmonics,
 implemented in SCALE3 ABSPACK scaling algorithm.
;
_exptl_crystal_colour brown
_exptl_crystal_density_diffrn 1.591
_exptl_crystal_density_method 'not measured'
_exptl_crystal_description block
_exptl_crystal_F_000 1984
_exptl_crystal_size_max 0.28
_exptl_crystal_size_mid 0.21
_exptl_crystal_size_min 0.10
_refine_diff_density_max 0.912
_refine_diff_density_min -0.851
_refine_diff_density_rms 0.084
_refine_ls_extinction_method none
_refine_ls_goodness_of_fit_ref 1.028
_refine_ls_hydrogen_treatment constr
_refine_ls_matrix_type full
_refine_ls_number_parameters 516
_refine_ls_number_reflns 4484
_refine_ls_number_restraints 0
_refine_ls_restrained_S_all 1.028
_refine_ls_R_factor_all 0.0878
_refine_ls_R_factor_gt 0.0697
_refine_ls_shift/su_max 0.000
_refine_ls_shift/su_mean 0.000
_refine_ls_structure_factor_coef Fsqd
_refine_ls_weighting_details 'calc w=1/[\s^2^(Fo^2^)+(0.0608P)^2^+26.0072P] where P=(Fo^2^+2Fc^2^)/3'
_refine_ls_weighting_scheme calc
_refine_ls_wR_factor_gt 0.1623
_refine_ls_wR_factor_ref 0.1757
_reflns_number_gt 3572
_reflns_number_total 4484
_reflns_threshold_expression >2sigma(I)
_cod_data_source_file ic502726q_si_003.cif
_cod_data_source_block as200
_cod_depositor_comments
;
The following automatic conversions were performed:

'_symmetry_cell_setting' value 'Monoclinic' changed to 'monoclinic'
according to
/home/saulius/struct/COD-crude-data--automatic-downloads/rss-feeds/ACS/lib/dictionaries/cif_core.dic
dictionary named 'cif_core.dic' version 2.4.2 from 2011-04-26.

Automatic conversion script
Id: cif_fix_values 2935 2014-11-11 08:27:57Z andrius 

 Adding full bibliography for 4342113--4342126.cif.
;
_cod_original_sg_symbol_H-M 'P 21/n'
_cod_database_code 4342121

loop_
_symmetry_equiv_pos_as_xyz
'x, y, z'
'-x+1/2, y+1/2, -z+1/2'
'-x, -y, -z'
'x-1/2, -y-1/2, z-1/2'

loop_
_atom_site_label
_atom_site_type_symbol
_atom_site_fract_x
_atom_site_fract_y
_atom_site_fract_z
_atom_site_U_iso_or_equiv
_atom_site_adp_type
_atom_site_occupancy
_atom_site_symmetry_multiplicity
_atom_site_calc_flag
_atom_site_refinement_flags
Fe1 Fe 0.64763(6) 0.25219(4) 0.51740(6) 0.0196(3) Uani 1 1 d .
N2 N 0.6393(3) 0.3443(2) 0.5289(3) 0.0211(12) Uani 1 1 d .
C3 C 0.7097(4) 0.3826(3) 0.4993(4) 0.0236(15) Uani 1 1 d .
C4 C 0.7080(5) 0.4498(3) 0.5096(5) 0.0337(17) Uani 1 1 d .
H4 H 0.7585 0.4765 0.4880 0.040 Uiso 1 1 calc R
C5 C 0.6294(5) 0.4767(3) 0.5528(5) 0.0367(18) Uani 1 1 d .
H5 H 0.6263 0.5230 0.5609 0.044 Uiso 1 1 calc R
C6 C 0.5563(5) 0.4387(3) 0.5841(5) 0.0338(17) Uani 1 1 d .
H6 H 0.5031 0.4573 0.6147 0.041 Uiso 1 1 calc R
C7 C 0.5636(4) 0.3715(3) 0.5688(4) 0.0243(15) Uani 1 1 d .
N8 N 0.7834(3) 0.3447(2) 0.4605(3) 0.0242(13) Uani 1 1 d .
N9 N 0.7679(3) 0.2776(2) 0.4594(3) 0.0217(12) Uani 1 1 d .
C10 C 0.8478(4) 0.2520(3) 0.4226(4) 0.0235(15) Uani 1 1 d .
C11 C 0.8683(5) 0.1855(3) 0.4035(4) 0.0295(16) Uani 1 1 d .
H11 H 0.8242 0.1516 0.4164 0.035 Uiso 1 1 calc R
C12 C 0.9550(5) 0.1726(3) 0.3656(4) 0.0340(17) Uani 1 1 d .
H12 H 0.9711 0.1284 0.3515 0.041 Uiso 1 1 calc R
C13 C 1.0213(5) 0.2226(4) 0.3468(5) 0.0387(18) Uani 1 1 d .
H13 H 1.0815 0.2107 0.3228 0.046 Uiso 1 1 calc R
C14 C 1.0027(5) 0.2866(4) 0.3613(4) 0.0352(18) Uani 1 1 d .
H14 H 1.0475 0.3195 0.3457 0.042 Uiso 1 1 calc R
C15 C 0.9133(4) 0.3032(3) 0.4011(4) 0.0259(16) Uani 1 1 d .
C16 C 0.8694(4) 0.3610(3) 0.4255(4) 0.0306(16) Uani 1 1 d .
H16 H 0.8944 0.4040 0.4191 0.037 Uiso 1 1 calc R
N17 N 0.4973(3) 0.3236(2) 0.5946(3) 0.0234(12) Uani 1 1 d .
N18 N 0.5243(3) 0.2586(2) 0.5814(3) 0.0227(12) Uani 1 1 d .
C19 C 0.4504(4) 0.2232(3) 0.6132(4) 0.0216(15) Uani 1 1 d .
C20 C 0.4404(4) 0.1543(3) 0.6209(4) 0.0277(16) Uani 1 1 d .
H20 H 0.4892 0.1256 0.6007 0.033 Uiso 1 1 calc R
C21 C 0.3592(5) 0.1301(4) 0.6581(4) 0.0342(17) Uani 1 1 d .
H21 H 0.3524 0.0840 0.6656 0.041 Uiso 1 1 calc R
C22 C 0.2839(5) 0.1723(4) 0.6861(5) 0.0406(19) Uani 1 1 d .
H22 H 0.2271 0.1534 0.7089 0.049 Uiso 1 1 calc R
C23 C 0.2913(4) 0.2381(4) 0.6811(5) 0.0351(18) Uani 1 1 d .
H23 H 0.2412 0.2656 0.7015 0.042 Uiso 1 1 calc R
C24 C 0.3764(4) 0.2656(3) 0.6444(4) 0.0273(16) Uani 1 1 d .
C25 C 0.4088(4) 0.3281(3) 0.6316(4) 0.0296(16) Uani 1 1 d .
H25 H 0.3758 0.3674 0.6459 0.035 Uiso 1 1 calc R
N26 N 0.6498(3) 0.1597(2) 0.5090(3) 0.0207(12) Uani 1 1 d .
C27 C 0.6102(4) 0.1299(3) 0.4336(4) 0.0225(15) Uani 1 1 d .
C28 C 0.6009(5) 0.0628(3) 0.4286(5) 0.0330(17) Uani 1 1 d .
H28 H 0.5721 0.0421 0.3753 0.040 Uiso 1 1 calc R
C29 C 0.6352(5) 0.0263(3) 0.5049(5) 0.0359(18) Uani 1 1 d .
H29 H 0.6306 -0.0202 0.5034 0.043 Uiso 1 1 calc R
C30 C 0.6762(5) 0.0567(3) 0.5834(5) 0.0315(17) Uani 1 1 d .
H30 H 0.6998 0.0319 0.6355 0.038 Uiso 1 1 calc R
C31 C 0.6811(4) 0.1240(3) 0.5821(4) 0.0234(15) Uani 1 1 d .
N32 N 0.5783(3) 0.1758(2) 0.3670(3) 0.0239(12) Uani 1 1 d .
N33 N 0.5864(3) 0.2415(2) 0.3922(3) 0.0232(12) Uani 1 1 d .
C34 C 0.5529(4) 0.2751(3) 0.3178(4) 0.0221(15) Uani 1 1 d .
C35 C 0.5442(4) 0.3438(3) 0.3056(4) 0.0288(16) Uani 1 1 d .
H35 H 0.5641 0.3735 0.3535 0.035 Uiso 1 1 calc R
C36 C 0.5057(5) 0.3656(4) 0.2219(4) 0.0364(18) Uani 1 1 d .
H36 H 0.4989 0.4116 0.2124 0.044 Uiso 1 1 calc R
C37 C 0.4758(5) 0.3225(4) 0.1490(5) 0.0380(18) Uani 1 1 d .
H37 H 0.4498 0.3402 0.0923 0.046 Uiso 1 1 calc R
C38 C 0.4835(5) 0.2563(4) 0.1586(4) 0.0367(18) Uani 1 1 d .
H38 H 0.4633 0.2277 0.1092 0.044 Uiso 1 1 calc R
C39 C 0.5228(4) 0.2306(3) 0.2447(4) 0.0285(16) Uani 1 1 d .
C40 C 0.5410(4) 0.1684(3) 0.2796(4) 0.0290(16) Uani 1 1 d .
H40 H 0.5294 0.1280 0.2478 0.035 Uiso 1 1 calc R
N41 N 0.7161(3) 0.1646(2) 0.6553(3) 0.0236(12) Uani 1 1 d .
N42 N 0.7118(3) 0.2314(2) 0.6378(3) 0.0219(12) Uani 1 1 d .
C43 C 0.7472(4) 0.2596(3) 0.7175(4) 0.0216(15) Uani 1 1 d .
C44 C 0.7617(4) 0.3271(3) 0.7369(4) 0.0279(16) Uani 1 1 d .
H44 H 0.7466 0.3599 0.6914 0.033 Uiso 1 1 calc R
C45 C 0.7981(5) 0.3429(3) 0.8231(4) 0.0323(17) Uani 1 1 d .
H45 H 0.8087 0.3878 0.8379 0.039 Uiso 1 1 calc R
C46 C 0.8208(5) 0.2949(4) 0.8918(5) 0.0400(19) Uani 1 1 d .
H46 H 0.8445 0.3086 0.9518 0.048 Uiso 1 1 calc R
C47 C 0.8098(5) 0.2294(4) 0.8744(5) 0.0374(18) Uani 1 1 d .
H47 H 0.8269 0.1976 0.9208 0.045 Uiso 1 1 calc R
C48 C 0.7721(4) 0.2102(3) 0.7851(4) 0.0280(16) Uani 1 1 d .
C49 C 0.7506(4) 0.1508(3) 0.7423(4) 0.0293(16) Uani 1 1 d .
H49 H 0.7586 0.1084 0.7692 0.035 Uiso 1 1 calc R
B50 B 0.1032(5) 0.5053(4) 0.3115(5) 0.0308(19) Uiso 1 1 d .
F51 F 0.0730(5) 0.4431(3) 0.3343(4) 0.106(2) Uiso 1 1 d .
F52 F 0.1974(3) 0.5017(2) 0.2903(3) 0.0606(13) Uiso 1 1 d .
F53 F 0.0526(3) 0.5266(2) 0.2334(3) 0.0683(14) Uiso 1 1 d .
F54 F 0.0932(4) 0.5487(3) 0.3841(4) 0.0883(17) Uiso 1 1 d .
B55 B 0.2792(5) 0.4755(4) 0.7406(5) 0.0303(18) Uiso 1 1 d .
F56 F 0.3662(4) 0.4787(2) 0.6976(3) 0.0742(14) Uiso 1 1 d .
F57 F 0.2443(3) 0.4124(2) 0.7336(3) 0.0685(14) Uiso 1 1 d .
F58 F 0.2877(4) 0.4924(3) 0.8346(4) 0.0807(15) Uiso 1 1 d .
F59 F 0.2176(4) 0.5183(3) 0.6968(4) 0.0789(15) Uiso 1 1 d .
C60 C 0.0937(6) 0.4167(4) 0.5540(6) 0.060(2) Uiso 1 1 d .
H60A H 0.1090 0.4398 0.6130 0.090 Uiso 1 1 calc R
H60B H 0.0377 0.3891 0.5629 0.090 Uiso 1 1 calc R
H60C H 0.0807 0.4488 0.5039 0.090 Uiso 1 1 calc R
N61 N 0.1731(5) 0.3761(3) 0.5276(4) 0.0497(17) Uiso 1 1 d .
O62 O 0.1646(5) 0.3152(3) 0.5380(5) 0.0831(19) Uiso 1 1 d .
O63 O 0.2444(4) 0.3998(3) 0.4982(4) 0.0611(15) Uiso 1 1 d .
C64 C 0.6280(6) 0.4277(4) 0.9965(6) 0.068(3) Uiso 1 1 d .
H64A H 0.6712 0.4433 1.0464 0.102 Uiso 1 1 calc R
H64B H 0.6566 0.3901 0.9643 0.102 Uiso 1 1 calc R
H64C H 0.5678 0.4143 1.0243 0.102 Uiso 1 1 calc R
N65 N 0.6109(5) 0.4804(4) 0.9284(6) 0.068(2) Uiso 1 1 d .
O66 O 0.6128(6) 0.4673(4) 0.8468(6) 0.108(2) Uiso 1 1 d .
O67 O 0.5956(5) 0.5358(4) 0.9583(5) 0.103(2) Uiso 1 1 d .

loop_
_atom_site_aniso_label
_atom_site_aniso_U_11
_atom_site_aniso_U_22
_atom_site_aniso_U_33
_atom_site_aniso_U_23
_atom_site_aniso_U_13
_atom_site_aniso_U_12
Fe1 0.0195(5) 0.0197(5) 0.0196(5) 0.0010(4) -0.0004(4) 0.0002(4)
N2 0.020(3) 0.021(3) 0.022(3) 0.002(2) -0.002(2) -0.001(3)
C3 0.022(4) 0.025(4) 0.023(3) 0.005(3) -0.005(3) 0.002(3)
C4 0.036(4) 0.023(4) 0.042(4) 0.003(3) -0.005(3) -0.003(3)
C5 0.043(5) 0.022(4) 0.045(4) 0.000(3) 0.003(4) 0.005(4)
C6 0.037(4) 0.029(4) 0.035(4) -0.005(3) 0.001(3) 0.009(4)
C7 0.026(4) 0.027(4) 0.020(3) 0.001(3) -0.005(3) 0.004(3)
N8 0.024(3) 0.024(3) 0.025(3) 0.004(2) -0.001(2) -0.004(3)
N9 0.024(3) 0.019(3) 0.022(3) 0.001(2) -0.004(2) 0.000(2)
C10 0.019(4) 0.031(4) 0.020(3) 0.006(3) 0.000(3) 0.002(3)
C11 0.033(4) 0.033(4) 0.023(4) 0.007(3) 0.001(3) 0.000(3)
C12 0.036(4) 0.037(4) 0.029(4) 0.001(3) 0.004(3) 0.014(4)
C13 0.022(4) 0.059(5) 0.035(4) 0.003(4) 0.008(3) 0.006(4)
C14 0.026(4) 0.047(5) 0.032(4) 0.006(4) 0.002(3) -0.007(4)
C15 0.029(4) 0.029(4) 0.020(3) 0.004(3) -0.001(3) -0.002(3)
C16 0.028(4) 0.036(4) 0.028(4) 0.005(3) 0.003(3) -0.008(3)
N17 0.021(3) 0.022(3) 0.026(3) -0.003(2) -0.002(2) 0.002(3)
N18 0.021(3) 0.025(3) 0.022(3) 0.002(2) -0.002(2) -0.001(3)
C19 0.016(4) 0.032(4) 0.017(3) -0.003(3) -0.004(3) 0.000(3)
C20 0.029(4) 0.031(4) 0.023(3) -0.003(3) 0.004(3) -0.002(3)
C21 0.036(4) 0.039(4) 0.028(4) -0.001(3) 0.005(3) -0.011(4)
C22 0.028(4) 0.057(6) 0.037(4) 0.003(4) 0.004(3) -0.017(4)
C23 0.018(4) 0.053(5) 0.035(4) -0.004(4) 0.004(3) 0.002(3)
C24 0.022(4) 0.037(4) 0.023(4) -0.002(3) -0.004(3) -0.001(3)
C25 0.023(4) 0.037(4) 0.029(4) -0.005(3) 0.003(3) 0.007(3)
N26 0.018(3) 0.022(3) 0.023(3) 0.001(3) 0.003(2) -0.003(2)
C27 0.020(3) 0.025(4) 0.023(4) 0.001(3) 0.005(3) -0.002(3)
C28 0.040(4) 0.027(4) 0.032(4) -0.006(3) 0.002(3) -0.005(3)
C29 0.047(5) 0.022(4) 0.040(4) -0.002(4) 0.006(4) -0.001(3)
C30 0.036(4) 0.026(4) 0.032(4) 0.004(3) 0.002(3) 0.006(3)
C31 0.022(4) 0.026(4) 0.022(4) 0.002(3) 0.003(3) 0.001(3)
N32 0.028(3) 0.024(3) 0.020(3) 0.001(2) 0.000(2) -0.003(2)
N33 0.023(3) 0.023(3) 0.025(3) -0.001(3) 0.001(2) -0.001(2)
C34 0.015(3) 0.032(4) 0.019(3) 0.004(3) 0.000(3) 0.000(3)
C35 0.028(4) 0.031(4) 0.027(4) 0.003(3) 0.000(3) -0.001(3)
C36 0.038(4) 0.039(4) 0.032(4) 0.015(4) -0.002(3) 0.000(3)
C37 0.037(4) 0.051(5) 0.025(4) 0.013(4) -0.004(3) -0.002(4)
C38 0.036(4) 0.053(5) 0.021(4) 0.000(4) 0.000(3) -0.004(4)
C39 0.026(4) 0.039(4) 0.021(4) -0.002(3) 0.002(3) -0.003(3)
C40 0.031(4) 0.032(4) 0.024(4) -0.006(3) 0.002(3) -0.005(3)
N41 0.024(3) 0.022(3) 0.024(3) 0.004(2) -0.001(2) 0.001(2)
N42 0.018(3) 0.022(3) 0.025(3) -0.001(2) 0.001(2) 0.002(2)
C43 0.014(3) 0.032(4) 0.019(3) -0.002(3) 0.003(3) -0.001(3)
C44 0.028(4) 0.028(4) 0.028(4) 0.003(3) -0.002(3) -0.002(3)
C45 0.032(4) 0.035(4) 0.030(4) -0.008(3) -0.004(3) 0.003(3)
C46 0.040(4) 0.054(5) 0.026(4) -0.006(4) -0.007(3) 0.005(4)
C47 0.044(5) 0.045(5) 0.024(4) 0.007(3) -0.008(3) 0.003(4)
C48 0.023(4) 0.032(4) 0.029(4) 0.006(3) 0.001(3) 0.002(3)
C49 0.027(4) 0.033(4) 0.028(4) 0.008(3) -0.001(3) 0.004(3)

loop_
_atom_type_symbol
_atom_type_description
_atom_type_scat_dispersion_real
_atom_type_scat_dispersion_imag
_atom_type_scat_source
C C 0.0033 0.0016 'International Tables Vol C Tables 4.2.6.8 and 6.1.1.4'
H H 0.0000 0.0000 'International Tables Vol C Tables 4.2.6.8 and 6.1.1.4'
B B 0.0013 0.0007 'International Tables Vol C Tables 4.2.6.8 and 6.1.1.4'
N N 0.0061 0.0033 'International Tables Vol C Tables 4.2.6.8 and 6.1.1.4'
F F 0.0171 0.0103 'International Tables Vol C Tables 4.2.6.8 and 6.1.1.4'
Fe Fe 0.3463 0.8444 'International Tables Vol C Tables 4.2.6.8 and 6.1.1.4'
O O 0.0106 0.0060 'International Tables Vol C Tables 4.2.6.8 and 6.1.1.4'

loop_
_geom_angle_atom_site_label_1
_geom_angle_atom_site_label_2
_geom_angle_atom_site_label_3
_geom_angle
N2 Fe1 N26 177.0(2)
N2 Fe1 N9 80.2(2)
N26 Fe1 N9 102.8(2)
N2 Fe1 N42 99.7(2)
N26 Fe1 N42 80.3(2)
N9 Fe1 N42 91.6(2)
N2 Fe1 N33 99.2(2)
N26 Fe1 N33 80.8(2)
N9 Fe1 N33 91.4(2)
N42 Fe1 N33 161.1(2)
N2 Fe1 N18 80.7(2)
N26 Fe1 N18 96.3(2)
N9 Fe1 N18 160.9(2)
N42 Fe1 N18 90.84(19)
N33 Fe1 N18 92.4(2)
C3 N2 C7 119.6(5)
C3 N2 Fe1 120.4(4)
C7 N2 Fe1 120.0(4)
N2 C3 C4 122.2(6)
N2 C3 N8 111.0(5)
C4 C3 N8 126.7(6)
C3 C4 C5 117.1(6)
C3 C4 H4 121.5
C5 C4 H4 121.5
C6 C5 C4 122.0(6)
C6 C5 H5 119.0
C4 C5 H5 119.0
C5 C6 C7 116.7(6)
C5 C6 H6 121.6
C7 C6 H6 121.6
N2 C7 C6 122.4(6)
N2 C7 N17 111.2(5)
C6 C7 N17 126.4(6)
C16 N8 N9 112.2(5)
C16 N8 C3 132.5(5)
N9 N8 C3 115.2(5)
C10 N9 N8 104.6(5)
C10 N9 Fe1 142.1(4)
N8 N9 Fe1 113.1(4)
N9 C10 C11 128.1(6)
N9 C10 C15 110.3(5)
C11 C10 C15 121.7(6)
C12 C11 C10 116.5(6)
C12 C11 H11 121.7
C10 C11 H11 121.7
C11 C12 C13 122.2(7)
C11 C12 H12 118.9
C13 C12 H12 118.9
C14 C13 C12 122.7(6)
C14 C13 H13 118.7
C12 C13 H13 118.7
C13 C14 C15 117.7(6)
C13 C14 H14 121.1
C15 C14 H14 121.1
C16 C15 C10 106.0(5)
C16 C15 C14 134.8(6)
C10 C15 C14 119.2(6)
N8 C16 C15 106.9(6)
N8 C16 H16 126.5
C15 C16 H16 126.5
C25 N17 N18 111.7(5)
C25 N17 C7 132.1(5)
N18 N17 C7 116.2(5)
C19 N18 N17 104.5(5)
C19 N18 Fe1 143.7(4)
N17 N18 Fe1 111.7(3)
N18 C19 C20 129.4(6)
N18 C19 C24 110.5(5)
C20 C19 C24 120.1(6)
C21 C20 C19 118.3(6)
C21 C20 H20 120.8
C19 C20 H20 120.8
C20 C21 C22 121.6(7)
C20 C21 H21 119.2
C22 C21 H21 119.2
C23 C22 C21 121.8(6)
C23 C22 H22 119.1
C21 C22 H22 119.1
C22 C23 C24 118.3(6)
C22 C23 H23 120.8
C24 C23 H23 120.8
C25 C24 C19 106.0(5)
C25 C24 C23 134.2(6)
C19 C24 C23 119.7(6)
N17 C25 C24 107.3(6)
N17 C25 H25 126.3
C24 C25 H25 126.3
C31 N26 C27 120.0(5)
C31 N26 Fe1 120.0(4)
C27 N26 Fe1 119.6(4)
N26 C27 C28 121.9(6)
N26 C27 N32 111.2(5)
C28 C27 N32 126.9(6)
C27 C28 C29 117.2(6)
C27 C28 H28 121.4
C29 C28 H28 121.4
C30 C29 C28 121.3(6)
C30 C29 H29 119.3
C28 C29 H29 119.3
C31 C30 C29 117.0(6)
C31 C30 H30 121.5
C29 C30 H30 121.5
N26 C31 C30 122.6(6)
N26 C31 N41 111.0(5)
C30 C31 N41 126.4(6)
C40 N32 N33 112.0(5)
C40 N32 C27 131.5(5)
N33 N32 C27 116.5(5)
C34 N33 N32 105.4(5)
C34 N33 Fe1 142.8(4)
N32 N33 Fe1 111.8(4)
N33 C34 C35 129.2(6)
N33 C34 C39 109.9(5)
C35 C34 C39 120.8(6)
C36 C35 C34 117.4(6)
C36 C35 H35 121.3
C34 C35 H35 121.3
C35 C36 C37 122.6(7)
C35 C36 H36 118.7
C37 C36 H36 118.7
C38 C37 C36 121.4(6)
C38 C37 H37 119.3
C36 C37 H37 119.3
C37 C38 C39 118.5(6)
C37 C38 H38 120.7
C39 C38 H38 120.7
C40 C39 C38 135.0(6)
C40 C39 C34 105.7(5)
C38 C39 C34 119.3(6)
N32 C40 C39 107.0(6)
N32 C40 H40 126.5
C39 C40 H40 126.5
C49 N41 N42 112.5(5)
C49 N41 C31 131.8(5)
N42 N41 C31 115.6(5)
C43 N42 N41 104.7(5)
C43 N42 Fe1 142.2(4)
N41 N42 Fe1 112.7(4)
N42 C43 C44 128.6(6)
N42 C43 C48 110.1(5)
C44 C43 C48 121.3(6)
C45 C44 C43 117.2(6)
C45 C44 H44 121.4
C43 C44 H44 121.4
C44 C45 C46 122.3(6)
C44 C45 H45 118.8
C46 C45 H45 118.8
C47 C46 C45 121.9(6)
C47 C46 H46 119.0
C45 C46 H46 119.0
C46 C47 C48 118.0(6)
C46 C47 H47 121.0
C48 C47 H47 121.0
C49 C48 C47 135.0(6)
C49 C48 C43 105.7(5)
C47 C48 C43 119.3(6)
N41 C49 C48 107.0(6)
N41 C49 H49 126.5
C48 C49 H49 126.5
F54 B50 F52 108.2(6)
F54 B50 F51 112.5(6)
F52 B50 F51 107.9(6)
F54 B50 F53 110.0(6)
F52 B50 F53 109.6(6)
F51 B50 F53 108.6(6)
F59 B55 F58 108.9(6)
F59 B55 F56 109.4(6)
F58 B55 F56 110.4(6)
F59 B55 F57 109.6(6)
F58 B55 F57 109.2(6)
F56 B55 F57 109.3(6)
N61 C60 H60A 109.5
N61 C60 H60B 109.5
H60A C60 H60B 109.5
N61 C60 H60C 109.5
H60A C60 H60C 109.5
H60B C60 H60C 109.5
O63 N61 O62 121.5(7)
O63 N61 C60 121.1(7)
O62 N61 C60 117.4(7)
N65 C64 H64A 109.5
N65 C64 H64B 109.5
H64A C64 H64B 109.5
N65 C64 H64C 109.5
H64A C64 H64C 109.5
H64B C64 H64C 109.5
O66 N65 O67 123.4(9)
O66 N65 C64 118.1(8)
O67 N65 C64 118.6(8)

loop_
_geom_bond_atom_site_label_1
_geom_bond_atom_site_label_2
_geom_bond_distance
Fe1 N2 1.886(5)
Fe1 N26 1.889(5)
Fe1 N9 1.964(5)
Fe1 N42 1.965(5)
Fe1 N33 1.973(5)
Fe1 N18 1.977(5)
N2 C3 1.335(8)
N2 C7 1.335(8)
C3 C4 1.378(9)
C3 N8 1.412(8)
C4 C5 1.386(9)
C4 H4 0.9500
C5 C6 1.369(9)
C5 H5 0.9500
C6 C7 1.391(9)
C6 H6 0.9500
C7 N17 1.403(8)
N8 C16 1.357(8)
N8 N9 1.386(7)
N9 C10 1.352(8)
C10 C11 1.412(9)
C10 C15 1.429(9)
C11 C12 1.368(9)
C11 H11 0.9500
C12 C13 1.412(10)
C12 H12 0.9500
C13 C14 1.345(10)
C13 H13 0.9500
C14 C15 1.429(9)
C14 H14 0.9500
C15 C16 1.376(9)
C16 H16 0.9500
N17 C25 1.362(8)
N17 N18 1.390(7)
N18 C19 1.351(8)
C19 C20 1.415(9)
C19 C24 1.429(9)
C20 C21 1.359(9)
C20 H20 0.9500
C21 C22 1.426(10)
C21 H21 0.9500
C22 C23 1.347(10)
C22 H22 0.9500
C23 C24 1.430(9)
C23 H23 0.9500
C24 C25 1.366(9)
C25 H25 0.9500
N26 C31 1.335(7)
N26 C27 1.342(7)
C27 C28 1.376(9)
C27 N32 1.399(8)
C28 C29 1.392(9)
C28 H28 0.9500
C29 C30 1.390(9)
C29 H29 0.9500
C30 C31 1.373(9)
C30 H30 0.9500
C31 N41 1.410(8)
N32 C40 1.346(8)
N32 N33 1.388(7)
N33 C34 1.336(8)
C34 C35 1.414(9)
C34 C39 1.436(9)
C35 C36 1.371(9)
C35 H35 0.9500
C36 C37 1.415(10)
C36 H36 0.9500
C37 C38 1.360(10)
C37 H37 0.9500
C38 C39 1.432(9)
C38 H38 0.9500
C39 C40 1.382(9)
C40 H40 0.9500
N41 C49 1.348(8)
N41 N42 1.383(7)
N42 C43 1.355(8)
C43 C44 1.417(9)
C43 C48 1.429(9)
C44 C45 1.356(9)
C44 H44 0.9500
C45 C46 1.412(9)
C45 H45 0.9500
C46 C47 1.366(10)
C46 H46 0.9500
C47 C48 1.420(9)
C47 H47 0.9500
C48 C49 1.385(9)
C49 H49 0.9500
B50 F54 1.364(9)
B50 F52 1.368(9)
B50 F51 1.377(10)
B50 F53 1.378(9)
B55 F59 1.374(9)
B55 F58 1.378(9)
B55 F56 1.379(9)
B55 F57 1.381(9)
C60 N61 1.446(10)
C60 H60A 0.9800
C60 H60B 0.9800
C60 H60C 0.9800
N61 O63 1.196(7)
N61 O62 1.254(8)
C64 N65 1.460(11)
C64 H64A 0.9800
C64 H64B 0.9800
C64 H64C 0.9800
N65 O66 1.186(9)
N65 O67 1.225(9)
